data_7054458
loop_
_publ_author_name
'Liu, Xuelin'
'Zhang, Weiqiang'
'Zhang, Guofang'
'Gao, Ziwei'

_publ_section_title
;
 Low-migratory ionic ferrocene-based burning rate catalysts with high
 combustion catalytic efficiency
;
_journal_issue 1
_journal_name_full 'New J. Chem.'
_journal_page_first 155
_journal_paper_doi 10.1039/C4NJ01216J
_journal_volume 39
_journal_year 2015
_chemical_formula_sum 'C20 H18 Fe N6 O7'
_chemical_formula_weight 510.25
_chemical_name_systematic
; 
 ? 
;
_space_group_IT_number 2
_symmetry_cell_setting triclinic
_symmetry_space_group_name_Hall '-P 1'
_symmetry_space_group_name_H-M 'P -1'
_atom_sites_solution_hydrogens geom
_atom_sites_solution_primary direct
_atom_sites_solution_secondary difmap
_audit_creation_method SHELXL-97
_cell_angle_alpha 107.976(4)
_cell_angle_beta 102.058(4)
_cell_angle_gamma 92.430(4)
_cell_formula_units_Z 2
_cell_length_a 8.4026(4)
_cell_length_b 10.9599(4)
_cell_length_c 12.3548(5)
_cell_measurement_temperature 296(2)
_cell_volume 1051.35(8)
_computing_structure_refinement 'SHELXL-97 (Sheldrick, 1997)'
_computing_structure_solution 'SHELXS-97 (Sheldrick, 1990)'
_diffrn_ambient_temperature 296(2)
_diffrn_measured_fraction_theta_full 0.998
_diffrn_measured_fraction_theta_max 0.998
_diffrn_radiation_monochromator graphite
_diffrn_radiation_source 'fine-focus sealed tube'
_diffrn_radiation_type MoK\a
_diffrn_radiation_wavelength 0.71073
_diffrn_reflns_av_R_equivalents 0.0347
_diffrn_reflns_av_sigmaI/netI 0.0252
_diffrn_reflns_limit_h_max 10
_diffrn_reflns_limit_h_min -10
_diffrn_reflns_limit_k_max 13
_diffrn_reflns_limit_k_min -13
_diffrn_reflns_limit_l_max 15
_diffrn_reflns_limit_l_min -15
_diffrn_reflns_number 21217
_diffrn_reflns_theta_full 26.00
_diffrn_reflns_theta_max 26.00
_diffrn_reflns_theta_min 3.05
_exptl_absorpt_coefficient_mu 0.775
_exptl_absorpt_correction_T_max 0.9335
_exptl_absorpt_correction_T_min 0.8795
_exptl_absorpt_correction_type multi-scan
_exptl_absorpt_process_details sadabs
_exptl_crystal_density_diffrn 1.612
_exptl_crystal_density_method 'not measured'
_exptl_crystal_F_000 524
_exptl_crystal_size_max 0.17
_exptl_crystal_size_mid 0.15
_exptl_crystal_size_min 0.09
_refine_diff_density_max 0.300
_refine_diff_density_min -0.382
_refine_diff_density_rms 0.047
_refine_ls_extinction_method none
_refine_ls_goodness_of_fit_ref 1.026
_refine_ls_hydrogen_treatment constr
_refine_ls_matrix_type full
_refine_ls_number_parameters 308
_refine_ls_number_reflns 4136
_refine_ls_number_restraints 0
_refine_ls_restrained_S_all 1.026
_refine_ls_R_factor_all 0.0458
_refine_ls_R_factor_gt 0.0358
_refine_ls_shift/su_max 0.001
_refine_ls_shift/su_mean 0.000
_refine_ls_structure_factor_coef Fsqd
_refine_ls_weighting_details 'calc w=1/[\s^2^(Fo^2^)+(0.0346P)^2^+0.6591P] where P=(Fo^2^+2Fc^2^)/3'
_refine_ls_weighting_scheme calc
_refine_ls_wR_factor_gt 0.0831
_refine_ls_wR_factor_ref 0.0901
_reflns_number_gt 3472
_reflns_number_total 4136
_reflns_threshold_expression >2sigma(I)
_cod_data_source_file c4nj01216j2.cif
_cod_data_source_block 1
_cod_depositor_comments 'Adding full bibliography for 7054449--7054458.cif.'
_cod_original_sg_symbol_H-M P-1
_cod_database_code 7054458

loop_
_symmetry_equiv_pos_as_xyz
'x, y, z'
'-x, -y, -z'

loop_
_atom_site_label
_atom_site_type_symbol
_atom_site_fract_x
_atom_site_fract_y
_atom_site_fract_z
_atom_site_U_iso_or_equiv
_atom_site_adp_type
_atom_site_occupancy
_atom_site_symmetry_multiplicity
_atom_site_calc_flag
_atom_site_refinement_flags
Fe1 Fe 0.12863(4) 0.76716(3) 0.52437(3) 0.04244(12) Uani 1 1 d .
N1 N 0.2449(2) 0.96994(15) 0.90478(14) 0.0312(4) Uani 1 1 d .
N2 N 0.1545(2) 1.07224(16) 0.91847(15) 0.0359(4) Uani 1 1 d .
N3 N 0.2362(2) 1.03198(15) 1.08395(14) 0.0305(4) Uani 1 1 d .
N4 N 0.4459(3) 0.4366(2) 0.25079(17) 0.0489(5) Uani 1 1 d .
N5 N 0.3713(2) 0.25060(17) -0.17644(16) 0.0402(4) Uani 1 1 d .
N6 N 0.1343(2) 0.64004(17) -0.01185(17) 0.0395(4) Uani 1 1 d .
O1 O 0.0792(2) 0.64004(18) -0.11174(16) 0.0620(5) Uani 1 1 d .
O7 O 0.4970(2) 0.25124(14) 0.06186(14) 0.0452(4) Uani 1 1 d .
O8 O 0.5618(3) 0.5137(3) 0.31047(19) 0.0957(8) Uani 1 1 d .
O9 O 0.3822(3) 0.3572(2) 0.28191(18) 0.0868(7) Uani 1 1 d .
O10 O 0.4903(2) 0.19058(16) -0.16829(15) 0.0545(5) Uani 1 1 d .
O11 O 0.2718(3) 0.23200(19) -0.26847(15) 0.0683(6) Uani 1 1 d .
O12 O 0.1147(2) 0.72476(16) 0.07376(16) 0.0578(5) Uani 1 1 d .
C1 C 0.1316(3) 0.8518(2) 0.69567(18) 0.0386(5) Uani 1 1 d .
C2 C 0.0537(4) 0.7233(3) 0.6556(2) 0.0624(8) Uani 1 1 d .
H2 H 0.0874 0.6537 0.6865 0.075 Uiso 1 1 calc R
C3 C -0.0828(4) 0.7146(4) 0.5624(2) 0.0793(11) Uani 1 1 d .
H3 H -0.1588 0.6368 0.5168 0.095 Uiso 1 1 calc R
C4 C -0.0890(3) 0.8346(4) 0.5451(2) 0.0663(9) Uani 1 1 d .
H4 H -0.1701 0.8552 0.4857 0.080 Uiso 1 1 calc R
C5 C 0.0422(3) 0.9203(3) 0.62683(19) 0.0463(6) Uani 1 1 d .
H5 H 0.0680 1.0111 0.6347 0.056 Uiso 1 1 calc R
C6 C 0.3631(4) 0.7636(4) 0.5042(3) 0.0748(9) Uani 1 1 d .
H6 H 0.4628 0.7974 0.5666 0.090 Uiso 1 1 calc R
C7 C 0.2852(5) 0.6393(3) 0.4650(3) 0.0753(9) Uani 1 1 d .
H7 H 0.3196 0.5691 0.4949 0.090 Uiso 1 1 calc R
C8 C 0.1481(4) 0.6309(3) 0.3746(2) 0.0707(9) Uani 1 1 d .
H8 H 0.0704 0.5537 0.3304 0.085 Uiso 1 1 calc R
C9 C 0.1417(4) 0.7505(3) 0.3582(2) 0.0619(8) Uani 1 1 d .
H9 H 0.0593 0.7723 0.3004 0.074 Uiso 1 1 calc R
C10 C 0.2740(4) 0.8330(3) 0.4371(3) 0.0704(9) Uani 1 1 d .
H10A H 0.3012 0.9237 0.4450 0.084 Uiso 1 1 calc R
C11 C 0.2824(3) 0.9047(2) 0.79014(18) 0.0385(5) Uani 1 1 d .
H11A H 0.3472 0.8350 0.7965 0.046 Uiso 1 1 calc R
H11B H 0.3472 0.9659 0.7697 0.046 Uiso 1 1 calc R
C12 C 0.2932(2) 0.94632(19) 1.00336(17) 0.0308(4) Uani 1 1 d .
H12A H 0.3558 0.8815 1.0148 0.037 Uiso 1 1 calc R
C13 C 0.1520(2) 1.10724(19) 1.02816(18) 0.0342(5) Uani 1 1 d .
H13 H 0.0991 1.1756 1.0645 0.041 Uiso 1 1 calc R
C14 C 0.2544(3) 1.0402(2) 1.20654(19) 0.0442(5) Uani 1 1 d .
H14A H 0.1543 1.0043 1.2164 0.066 Uiso 1 1 calc R
H14B H 0.2789 1.1290 1.2553 0.066 Uiso 1 1 calc R
H14C H 0.3420 0.9927 1.2283 0.066 Uiso 1 1 calc R
C15 C 0.3779(3) 0.4404(2) 0.13278(18) 0.0340(5) Uani 1 1 d .
C16 C 0.4160(2) 0.33701(18) 0.04026(18) 0.0314(4) Uani 1 1 d .
C17 C 0.3463(2) 0.34674(18) -0.07276(18) 0.0310(4) Uani 1 1 d .
C18 C 0.2532(2) 0.44207(19) -0.08973(18) 0.0332(4) Uani 1 1 d .
H18 H 0.2083 0.4424 -0.1651 0.040 Uiso 1 1 calc R
C19 C 0.2267(2) 0.53701(19) 0.00531(19) 0.0326(4) Uani 1 1 d .
C20 C 0.2908(3) 0.5377(2) 0.11912(19) 0.0350(5) Uani 1 1 d .
H20 H 0.2743 0.6029 0.1834 0.042 Uiso 1 1 calc R

loop_
_atom_site_aniso_label
_atom_site_aniso_U_11
_atom_site_aniso_U_22
_atom_site_aniso_U_33
_atom_site_aniso_U_23
_atom_site_aniso_U_13
_atom_site_aniso_U_12
Fe1 0.0563(2) 0.0453(2) 0.02575(17) 0.00963(14) 0.01197(15) 0.00888(16)
N1 0.0327(9) 0.0311(9) 0.0289(9) 0.0074(7) 0.0077(7) 0.0109(7)
N2 0.0380(10) 0.0329(9) 0.0377(10) 0.0118(8) 0.0083(8) 0.0130(8)
N3 0.0294(9) 0.0320(9) 0.0294(9) 0.0075(7) 0.0088(7) 0.0075(7)
N4 0.0635(14) 0.0528(12) 0.0367(11) 0.0190(10) 0.0150(10) 0.0262(11)
N5 0.0477(11) 0.0333(9) 0.0358(10) 0.0070(8) 0.0072(9) 0.0079(8)
N6 0.0408(11) 0.0376(10) 0.0504(12) 0.0235(9) 0.0160(9) 0.0172(8)
O1 0.0816(13) 0.0646(11) 0.0498(11) 0.0315(9) 0.0113(9) 0.0395(10)
O7 0.0512(10) 0.0421(9) 0.0463(9) 0.0175(7) 0.0109(8) 0.0266(7)
O8 0.0869(17) 0.132(2) 0.0531(13) 0.0333(14) -0.0163(12) -0.0130(16)
O9 0.146(2) 0.0728(14) 0.0566(13) 0.0417(11) 0.0259(13) 0.0111(14)
O10 0.0611(11) 0.0507(10) 0.0500(10) 0.0081(8) 0.0172(8) 0.0285(9)
O11 0.0826(14) 0.0689(12) 0.0365(10) 0.0022(9) -0.0030(9) 0.0238(11)
O12 0.0766(13) 0.0494(10) 0.0578(11) 0.0204(9) 0.0269(10) 0.0401(9)
C1 0.0485(13) 0.0443(12) 0.0252(10) 0.0112(9) 0.0136(9) 0.0061(10)
C2 0.096(2) 0.0555(16) 0.0351(13) 0.0146(12) 0.0196(14) -0.0152(15)
C3 0.077(2) 0.108(3) 0.0360(15) 0.0038(16) 0.0159(14) -0.0384(19)
C4 0.0465(15) 0.119(3) 0.0302(13) 0.0177(15) 0.0114(11) 0.0130(16)
C5 0.0514(14) 0.0611(15) 0.0326(12) 0.0163(11) 0.0182(11) 0.0212(12)
C6 0.0566(18) 0.111(3) 0.0461(16) 0.0048(17) 0.0182(14) 0.0184(18)
C7 0.107(3) 0.078(2) 0.0528(17) 0.0244(16) 0.0303(18) 0.048(2)
C8 0.100(2) 0.0619(18) 0.0393(15) -0.0029(13) 0.0206(15) 0.0148(17)
C9 0.0730(19) 0.089(2) 0.0318(13) 0.0204(14) 0.0229(13) 0.0321(17)
C10 0.090(2) 0.0700(19) 0.070(2) 0.0255(17) 0.0544(19) 0.0191(17)
C11 0.0443(13) 0.0441(12) 0.0292(11) 0.0099(9) 0.0144(9) 0.0143(10)
C12 0.0302(10) 0.0310(10) 0.0305(10) 0.0083(8) 0.0067(8) 0.0101(8)
C13 0.0325(11) 0.0297(10) 0.0388(12) 0.0077(9) 0.0090(9) 0.0087(9)
C14 0.0471(13) 0.0559(14) 0.0293(11) 0.0101(10) 0.0126(10) 0.0124(11)
C15 0.0375(11) 0.0363(11) 0.0332(11) 0.0159(9) 0.0106(9) 0.0105(9)
C16 0.0285(10) 0.0287(10) 0.0384(11) 0.0119(9) 0.0081(9) 0.0081(8)
C17 0.0311(10) 0.0268(10) 0.0333(11) 0.0074(8) 0.0070(8) 0.0047(8)
C18 0.0338(11) 0.0333(11) 0.0341(11) 0.0146(9) 0.0058(9) 0.0055(9)
C19 0.0321(11) 0.0303(10) 0.0419(12) 0.0183(9) 0.0116(9) 0.0105(8)
C20 0.0399(12) 0.0317(10) 0.0391(12) 0.0132(9) 0.0174(10) 0.0132(9)

loop_
_atom_type_symbol
_atom_type_description
_atom_type_scat_dispersion_real
_atom_type_scat_dispersion_imag
_atom_type_scat_source
C C 0.0033 0.0016 'International Tables Vol C Tables 4.2.6.8 and 6.1.1.4'
H H 0.0000 0.0000 'International Tables Vol C Tables 4.2.6.8 and 6.1.1.4'
N N 0.0061 0.0033 'International Tables Vol C Tables 4.2.6.8 and 6.1.1.4'
O O 0.0106 0.0060 'International Tables Vol C Tables 4.2.6.8 and 6.1.1.4'
Fe Fe 0.3463 0.8444 'International Tables Vol C Tables 4.2.6.8 and 6.1.1.4'

loop_
_geom_angle_atom_site_label_1
_geom_angle_atom_site_label_2
_geom_angle_atom_site_label_3
_geom_angle
C1 Fe1 C5 41.08(9)
C1 Fe1 C9 159.22(11)
C5 Fe1 C9 122.33(11)
C1 Fe1 C8 159.77(11)
C5 Fe1 C8 157.45(12)
C9 Fe1 C8 39.97(12)
C1 Fe1 C10 124.42(12)
C5 Fe1 C10 108.58(12)
C9 Fe1 C10 39.90(13)
C8 Fe1 C10 66.98(14)
C1 Fe1 C3 68.49(10)
C5 Fe1 C3 67.96(13)
C9 Fe1 C3 121.79(13)
C8 Fe1 C3 107.24(14)
C10 Fe1 C3 157.67(15)
C1 Fe1 C2 40.89(10)
C5 Fe1 C2 68.79(11)
C9 Fe1 C2 158.09(12)
C8 Fe1 C2 122.98(13)
C10 Fe1 C2 160.45(14)
C3 Fe1 C2 40.92(12)
C1 Fe1 C4 68.63(10)
C5 Fe1 C4 40.47(11)
C9 Fe1 C4 106.66(11)
C8 Fe1 C4 121.70(13)
C10 Fe1 C4 122.86(14)
C3 Fe1 C4 40.15(14)
C2 Fe1 C4 68.56(13)
C1 Fe1 C6 109.31(11)
C5 Fe1 C6 124.92(13)
C9 Fe1 C6 67.82(12)
C8 Fe1 C6 67.25(14)
C10 Fe1 C6 40.72(13)
C3 Fe1 C6 159.20(17)
C2 Fe1 C6 123.77(14)
C4 Fe1 C6 160.04(16)
C1 Fe1 C7 124.20(11)
C5 Fe1 C7 160.57(13)
C9 Fe1 C7 67.65(12)
C8 Fe1 C7 40.38(13)
C10 Fe1 C7 67.31(14)
C3 Fe1 C7 123.29(16)
C2 Fe1 C7 108.33(13)
C4 Fe1 C7 158.02(15)
C6 Fe1 C7 39.57(14)
C12 N1 N2 111.25(16)
C12 N1 C11 128.28(17)
N2 N1 C11 120.41(16)
C13 N2 N1 103.57(16)
C12 N3 C13 105.93(17)
C12 N3 C14 126.96(17)
C13 N3 C14 127.06(17)
O9 N4 O8 124.3(2)
O9 N4 C15 117.9(2)
O8 N4 C15 117.8(2)
O11 N5 O10 122.56(19)
O11 N5 C17 118.34(18)
O10 N5 C17 119.10(18)
O12 N6 O1 122.29(18)
O12 N6 C19 118.81(18)
O1 N6 C19 118.90(19)
C2 C1 C5 107.8(2)
C2 C1 C11 126.3(2)
C5 C1 C11 125.9(2)
C2 C1 Fe1 69.85(13)
C5 C1 Fe1 69.62(12)
C11 C1 Fe1 124.62(15)
C1 C2 C3 107.1(3)
C1 C2 Fe1 69.25(13)
C3 C2 Fe1 69.53(15)
C1 C2 H2 126.5
C3 C2 H2 126.5
Fe1 C2 H2 126.5
C4 C3 C2 108.9(3)
C4 C3 Fe1 70.05(17)
C2 C3 Fe1 69.55(16)
C4 C3 H3 125.6
C2 C3 H3 125.6
Fe1 C3 H3 125.6
C3 C4 C5 108.2(3)
C3 C4 Fe1 69.81(19)
C5 C4 Fe1 69.52(14)
C3 C4 H4 125.9
C5 C4 H4 125.9
Fe1 C4 H4 125.9
C4 C5 C1 108.1(2)
C4 C5 Fe1 70.01(16)
C1 C5 Fe1 69.30(13)
C4 C5 H5 126.0
C1 C5 H5 126.0
Fe1 C5 H5 126.0
C7 C6 C10 107.6(3)
C7 C6 Fe1 70.31(19)
C10 C6 Fe1 69.46(17)
C7 C6 H6 126.2
C10 C6 H6 126.2
Fe1 C6 H6 126.2
C6 C7 C8 108.0(3)
C6 C7 Fe1 70.12(17)
C8 C7 Fe1 69.47(17)
C6 C7 H7 126.0
C8 C7 H7 126.0
Fe1 C7 H7 126.0
C9 C8 C7 108.4(3)
C9 C8 Fe1 70.01(15)
C7 C8 Fe1 70.15(16)
C9 C8 H8 125.8
C7 C8 H8 125.8
Fe1 C8 H8 125.8
C10 C9 C8 107.8(3)
C10 C9 Fe1 70.12(16)
C8 C9 Fe1 70.02(15)
C10 C9 H9 126.1
C8 C9 H9 126.1
Fe1 C9 H9 126.1
C9 C10 C6 108.1(3)
C9 C10 Fe1 69.98(17)
C6 C10 Fe1 69.82(17)
C9 C10 H10A 125.9
C6 C10 H10A 125.9
Fe1 C10 H10A 125.9
N1 C11 C1 112.11(17)
N1 C11 H11A 109.2
C1 C11 H11A 109.2
N1 C11 H11B 109.2
C1 C11 H11B 109.2
H11A C11 H11B 107.9
N1 C12 N3 107.36(17)
N1 C12 H12A 126.3
N3 C12 H12A 126.3
N2 C13 N3 111.88(17)
N2 C13 H13 124.1
N3 C13 H13 124.1
N3 C14 H14A 109.5
N3 C14 H14B 109.5
H14A C14 H14B 109.5
N3 C14 H14C 109.5
H14A C14 H14C 109.5
H14B C14 H14C 109.5
C20 C15 C16 126.03(19)
C20 C15 N4 119.51(19)
C16 C15 N4 114.44(17)
O7 C16 C17 127.18(19)
O7 C16 C15 121.21(19)
C17 C16 C15 111.59(17)
C18 C17 C16 123.78(18)
C18 C17 N5 116.83(18)
C16 C17 N5 119.38(17)
C17 C18 C19 119.58(19)
C17 C18 H18 120.2
C19 C18 H18 120.2
C18 C19 C20 121.29(18)
C18 C19 N6 119.80(19)
C20 C19 N6 118.90(18)
C15 C20 C19 117.69(19)
C15 C20 H20 121.2
C19 C20 H20 121.2

loop_
_geom_bond_atom_site_label_1
_geom_bond_atom_site_label_2
_geom_bond_distance
Fe1 C1 2.026(2)
Fe1 C5 2.030(2)
Fe1 C9 2.031(2)
Fe1 C8 2.031(3)
Fe1 C10 2.032(3)
Fe1 C3 2.034(3)
Fe1 C2 2.034(2)
Fe1 C4 2.037(3)
Fe1 C6 2.037(3)
Fe1 C7 2.040(3)
N1 C12 1.308(3)
N1 N2 1.368(2)
N1 C11 1.482(3)
N2 C13 1.295(3)
N3 C12 1.328(2)
N3 C13 1.361(3)
N3 C14 1.464(3)
N4 O9 1.202(3)
N4 O8 1.205(3)
N4 C15 1.465(3)
N5 O11 1.216(2)
N5 O10 1.224(2)
N5 C17 1.447(3)
N6 O12 1.220(2)
N6 O1 1.224(2)
N6 C19 1.441(2)
O7 C16 1.246(2)
C1 C2 1.418(3)
C1 C5 1.423(3)
C1 C11 1.486(3)
C2 C3 1.422(4)
C2 H2 0.9800
C3 C4 1.397(5)
C3 H3 0.9800
C4 C5 1.407(4)
C4 H4 0.9800
C5 H5 0.9800
C6 C7 1.380(5)
C6 C10 1.416(5)
C6 H6 0.9800
C7 C8 1.405(4)
C7 H7 0.9800
C8 C9 1.388(4)
C8 H8 0.9800
C9 C10 1.386(4)
C9 H9 0.9800
C10 H10A 0.9800
C11 H11A 0.9700
C11 H11B 0.9700
C12 H12A 0.9300
C13 H13 0.9300
C14 H14A 0.9600
C14 H14B 0.9600
C14 H14C 0.9600
C15 C20 1.351(3)
C15 C16 1.441(3)
C16 C17 1.435(3)
C17 C18 1.372(3)
C18 C19 1.373(3)
C18 H18 0.9300
C19 C20 1.394(3)
C20 H20 0.9300
